data_4513552
loop_
_publ_author_name
'Sch\"utrumpf, Alexandra'
'Kirpi, Erdo\(gan'
'Bulut, Aysun'
'Morel, Flavien L.'
'Ranocchiari, Marco'
'Lork, Enno'
'Zorlu, Yunus'
'Grabowsky, Simon'
'Y\"ucesan, G\"undo\(g'
'Beckmann, Jens'

_publ_section_title
;
 Tetrahedral Tetraphosphonic Acids. New Building Blocks in Supramolecular
 Chemistry
;
_journal_issue 10
_journal_name_full 'Crystal Growth &amp; Design'
_journal_page_first 4925
_journal_paper_doi 10.1021/acs.cgd.5b00811
_journal_volume 15
_journal_year 2015
_chemical_formula_sum 'C32 H48 O16 P4 Si'
_chemical_formula_weight 840.67
_space_group_crystal_system tetragonal
_space_group_IT_number 82
_space_group_name_Hall 'I -4'
_space_group_name_H-M_alt 'I -4'
_symmetry_space_group_name_Hall 'I -4'
_symmetry_space_group_name_H-M 'I -4'
_atom_sites_solution_hydrogens mixed
_audit_creation_method SHELXL-2014/7
_cell_angle_alpha 90
_cell_angle_beta 90
_cell_angle_gamma 90
_cell_formula_units_Z 2
_cell_length_a 17.265(2)
_cell_length_b 17.265(2)
_cell_length_c 7.181(2)
_cell_measurement_reflns_used 39
_cell_measurement_temperature 173(2)
_cell_measurement_theta_max 12.303
_cell_measurement_theta_min 2.343
_cell_volume 2140.5(7)
_computing_cell_refinement 'Siemens XSCANS'
_computing_data_collection 'Siemens XSCANS'
_computing_data_reduction 'Siemens XSCANS'
_computing_molecular_graphics 'Diamond, Crystal Impact'
_computing_publication_material 'Siemens SHELXTL'
_computing_structure_refinement 'SHELXL-2014/7 (Sheldrick, 2014)'
_computing_structure_solution 'SHELXS-97 (Sheldrick, 1990)'
_diffrn_ambient_temperature 173(2)
_diffrn_measured_fraction_theta_full 0.997
_diffrn_measured_fraction_theta_max 0.997
_diffrn_measurement_method '2\q/\w scans'
_diffrn_radiation_type MoK\a
_diffrn_radiation_wavelength 0.71073
_diffrn_reflns_av_R_equivalents 0.0745
_diffrn_reflns_av_unetI/netI 0.0884
_diffrn_reflns_laue_measured_fraction_full 0.997
_diffrn_reflns_laue_measured_fraction_max 0.997
_diffrn_reflns_limit_h_max 18
_diffrn_reflns_limit_h_min -18
_diffrn_reflns_limit_k_max 18
_diffrn_reflns_limit_k_min -18
_diffrn_reflns_limit_l_max 7
_diffrn_reflns_limit_l_min -7
_diffrn_reflns_number 3680
_diffrn_reflns_point_group_measured_fraction_full 0.999
_diffrn_reflns_point_group_measured_fraction_max 0.999
_diffrn_reflns_theta_full 22.478
_diffrn_reflns_theta_max 22.478
_diffrn_reflns_theta_min 3.072
_exptl_absorpt_coefficient_mu 0.268
_exptl_crystal_colour colourless
_exptl_crystal_density_diffrn 1.304
_exptl_crystal_density_meas ?
_exptl_crystal_description block
_exptl_crystal_F_000 884
_exptl_crystal_size_max 0.5
_exptl_crystal_size_mid 0.3
_exptl_crystal_size_min 0.05
_refine_ls_abs_structure_details
;
 Flack x determined using 429 quotients [(I+)-(I-)]/[(I+)+(I-)]
 (Parsons, Flack and Wagner, Acta Cryst. B69 (2013) 249-259).
;
_refine_ls_abs_structure_Flack 0.0(2)
_refine_ls_extinction_method none
_refine_ls_goodness_of_fit_ref 1.073
_refine_ls_hydrogen_treatment refU
_refine_ls_matrix_type full
_refine_ls_number_parameters 136
_refine_ls_number_reflns 1409
_refine_ls_number_restraints 0
_refine_ls_restrained_S_all 1.073
_refine_ls_R_factor_all 0.0683
_refine_ls_R_factor_gt 0.0502
_refine_ls_shift/su_max 0.000
_refine_ls_shift/su_mean 0.000
_refine_ls_structure_factor_coef Fsqd
_refine_ls_weighting_details 'w=1/[\s^2^(Fo^2^)+(0.0472P)^2^] where P=(Fo^2^+2Fc^2^)/3'
_refine_ls_weighting_scheme calc
_refine_ls_wR_factor_gt 0.1032
_refine_ls_wR_factor_ref 0.1106
_reflns_Friedel_coverage 0.823
_reflns_friedel_fraction_full 1.000
_reflns_friedel_fraction_max 1.000
_reflns_number_gt 1166
_reflns_number_total 1409
_reflns_threshold_expression 'I > 2\s(I)'
_cod_data_source_file cg5b00811_si_002.cif
_cod_data_source_block compound_5b.4_EtOH
_cod_depositor_comments
;
The following automatic conversions were performed:

'_exptl_crystal_density_meas' value 'not measured' was changed to '?'
- the value is perceived as not measured.

Automatic conversion script
Id: cif_fix_values 3271 2015-04-21 07:52:19Z andrius 

 Adding full bibliography for 4513551--4513553.cif.
;
_cod_original_cell_volume 2140.5(8)
_cod_database_code 4513552
_shelx_shelxl_version_number 2014/7
_shelx_space_group_comment
;
The symmetry employed for this shelxl refinement is uniquely defined
by the following loop, which should always be used as a source of
symmetry information in preference to the above space-group names.
They are only intended as comments.
;

loop_
_space_group_symop_operation_xyz
'x, y, z'
'-x, -y, z'
'y, -x, -z'
'-y, x, -z'
'x+1/2, y+1/2, z+1/2'
'-x+1/2, -y+1/2, z+1/2'
'y+1/2, -x+1/2, -z+1/2'
'-y+1/2, x+1/2, -z+1/2'

loop_
_atom_site_label
_atom_site_type_symbol
_atom_site_fract_x
_atom_site_fract_y
_atom_site_fract_z
_atom_site_U_iso_or_equiv
_atom_site_adp_type
_atom_site_occupancy
_atom_site_site_symmetry_order
_atom_site_calc_flag
_atom_site_refinement_flags_posn
_atom_site_refinement_flags_adp
_atom_site_refinement_flags_occupancy
Si1 Si 0.5000 0.0000 0.2500 0.0203(10) Uani 1 4 d S T P
C10 C 0.4442(4) 0.0662(4) 0.4055(10) 0.0191(17) Uani 1 1 d . . .
C11 C 0.3641(4) 0.0721(4) 0.4034(11) 0.0230(18) Uani 1 1 d . . .
H11 H 0.3355 0.0427 0.3152 0.027(9) Uiso 1 1 calc R U .
C12 C 0.3246(4) 0.1197(4) 0.5269(12) 0.0268(19) Uani 1 1 d . . .
H12 H 0.2697 0.1228 0.5222 0.027(9) Uiso 1 1 calc R U .
C13 C 0.3653(4) 0.1628(4) 0.6568(11) 0.0249(19) Uani 1 1 d . . .
C14 C 0.4460(4) 0.1570(4) 0.6647(13) 0.0315(19) Uani 1 1 d . . .
H14 H 0.4742 0.1854 0.7554 0.027(9) Uiso 1 1 calc R U .
C15 C 0.4845(4) 0.1095(4) 0.5393(11) 0.028(2) Uani 1 1 d . . .
H15 H 0.5394 0.1062 0.5443 0.027(9) Uiso 1 1 calc R U .
P1 P 0.31598(11) 0.22647(11) 0.8119(3) 0.0286(5) Uani 1 1 d . . .
O1 O 0.2310(2) 0.2267(3) 0.7706(7) 0.0325(13) Uani 1 1 d . . .
O2 O 0.3350(3) 0.1970(3) 1.0088(8) 0.0391(15) Uani 1 1 d . . .
H2 H 0.309(6) 0.228(6) 1.073(15) 0.08(4) Uiso 1 1 d . . .
O3 O 0.3535(3) 0.3076(3) 0.7962(9) 0.0381(14) Uani 1 1 d . . .
H3A H 0.359(4) 0.325(4) 0.684(11) 0.014(19) Uiso 1 1 d . . .
O4 O 0.3748(4) 0.3553(3) 0.4658(10) 0.0510(18) Uani 1 1 d . . .
H4A H 0.343(6) 0.342(5) 0.366(17) 0.08(4) Uiso 1 1 d . . .
C1 C 0.4514(7) 0.3388(9) 0.3896(19) 0.097(5) Uani 1 1 d . . .
H1A H 0.4568 0.2822 0.3718 0.22(7) Uiso 1 1 calc R U .
H1B H 0.4913 0.3555 0.4800 0.22(7) Uiso 1 1 calc R U .
C2 C 0.4649(8) 0.3779(9) 0.211(2) 0.114(5) Uani 1 1 d . . .
H2A H 0.5184 0.3688 0.1713 0.16(4) Uiso 1 1 calc R U .
H2B H 0.4563 0.4336 0.2264 0.16(4) Uiso 1 1 calc R U .
H2C H 0.4292 0.3574 0.1177 0.16(4) Uiso 1 1 calc R U .

loop_
_atom_site_aniso_label
_atom_site_aniso_U_11
_atom_site_aniso_U_22
_atom_site_aniso_U_33
_atom_site_aniso_U_23
_atom_site_aniso_U_13
_atom_site_aniso_U_12
Si1 0.0193(11) 0.0193(11) 0.022(3) 0.000 0.000 0.000
C10 0.025(4) 0.020(4) 0.013(4) 0.001(3) -0.002(3) 0.002(3)
C11 0.021(4) 0.017(4) 0.031(4) -0.002(4) 0.000(4) -0.002(3)
C12 0.021(4) 0.027(4) 0.033(5) -0.001(4) 0.002(4) 0.002(3)
C13 0.025(4) 0.025(4) 0.024(5) 0.003(4) -0.002(4) 0.007(3)
C14 0.031(4) 0.034(4) 0.029(5) -0.010(4) -0.002(4) 0.004(3)
C15 0.021(4) 0.032(4) 0.031(5) 0.000(4) -0.002(4) 0.004(3)
P1 0.0319(11) 0.0317(11) 0.0222(11) -0.0020(11) 0.0004(10) 0.0114(8)
O1 0.029(2) 0.041(3) 0.028(3) 0.004(3) 0.001(3) 0.016(2)
O2 0.042(3) 0.048(3) 0.028(3) -0.006(3) 0.000(3) 0.021(3)
O3 0.053(3) 0.034(3) 0.028(4) -0.009(3) 0.004(3) 0.005(2)
O4 0.056(4) 0.047(4) 0.049(5) 0.003(4) -0.003(4) -0.009(3)
C1 0.048(7) 0.160(13) 0.084(11) 0.042(9) 0.003(7) -0.029(7)
C2 0.097(10) 0.162(13) 0.082(12) -0.013(12) 0.012(10) -0.051(8)

loop_
_atom_type_symbol
_atom_type_description
_atom_type_scat_dispersion_real
_atom_type_scat_dispersion_imag
_atom_type_scat_source
C C 0.0033 0.0016 'International Tables Vol C Tables 4.2.6.8 and 6.1.1.4'
H H 0.0000 0.0000 'International Tables Vol C Tables 4.2.6.8 and 6.1.1.4'
O O 0.0106 0.0060 'International Tables Vol C Tables 4.2.6.8 and 6.1.1.4'
Si Si 0.0817 0.0704 'International Tables Vol C Tables 4.2.6.8 and 6.1.1.4'
P P 0.1023 0.0942 'International Tables Vol C Tables 4.2.6.8 and 6.1.1.4'

loop_
_geom_angle_atom_site_label_1
_geom_angle_atom_site_label_2
_geom_angle_atom_site_label_3
_geom_angle
_geom_angle_site_symmetry_1
_geom_angle_site_symmetry_3
C10 Si1 C10 106.5(4) 8_545 7
C10 Si1 C10 111.0(2) 8_545 2_655
C10 Si1 C10 111.0(2) 7 2_655
C10 Si1 C10 111.0(2) 8_545 .
C10 Si1 C10 111.0(2) 7 .
C10 Si1 C10 106.5(4) 2_655 .
C11 C10 C15 117.6(7) . .
C11 C10 Si1 123.5(5) . .
C15 C10 Si1 118.8(5) . .
C10 C11 C12 121.7(7) . .
C13 C12 C11 120.0(6) . .
C12 C13 C14 119.7(7) . .
C12 C13 P1 120.6(5) . .
C14 C13 P1 119.6(6) . .
C15 C14 C13 119.5(7) . .
C14 C15 C10 121.5(6) . .
O1 P1 O2 113.1(3) . .
O1 P1 O3 113.2(3) . .
O2 P1 O3 106.1(4) . .
O1 P1 C13 110.2(3) . .
O2 P1 C13 105.6(3) . .
O3 P1 C13 108.2(3) . .
O4 C1 C2 112.5(13) . .

loop_
_geom_bond_atom_site_label_1
_geom_bond_atom_site_label_2
_geom_bond_distance
_geom_bond_site_symmetry_2
Si1 C10 1.866(7) 8_545
Si1 C10 1.866(7) 7
Si1 C10 1.866(7) 2_655
Si1 C10 1.866(7) .
C10 C11 1.387(9) .
C10 C15 1.402(10) .
C11 C12 1.388(10) .
C12 C13 1.384(10) .
C13 C14 1.397(9) .
C13 P1 1.783(7) .
C14 C15 1.388(11) .
P1 O1 1.497(5) .
P1 O2 1.538(6) .
P1 O3 1.548(6) .
O4 C1 1.460(14) .
C1 C2 1.465(18) .

loop_
_geom_torsion_atom_site_label_1
_geom_torsion_atom_site_label_2
_geom_torsion_atom_site_label_3
_geom_torsion_atom_site_label_4
_geom_torsion
_geom_torsion_site_symmetry_1
C10 Si1 C10 C11 0.1(6) 8_545
C10 Si1 C10 C11 118.4(8) 7
C10 Si1 C10 C11 -120.7(7) 2_655
C10 Si1 C10 C15 176.4(6) 8_545
C10 Si1 C10 C15 -65.4(4) 7
C10 Si1 C10 C15 55.5(5) 2_655
C15 C10 C11 C12 1.0(10) .
Si1 C10 C11 C12 177.3(5) .
C10 C11 C12 C13 -0.2(11) .
C11 C12 C13 C14 -1.0(11) .
C11 C12 C13 P1 178.1(6) .
C12 C13 C14 C15 1.5(11) .
P1 C13 C14 C15 -177.7(6) .
C13 C14 C15 C10 -0.7(11) .
C11 C10 C15 C14 -0.5(11) .
Si1 C10 C15 C14 -177.0(6) .
C12 C13 P1 O1 -2.6(7) .
C14 C13 P1 O1 176.6(6) .
C12 C13 P1 O2 119.9(6) .
C14 C13 P1 O2 -61.0(7) .
C12 C13 P1 O3 -126.8(6) .
C14 C13 P1 O3 52.3(7) .
